data_4516671
loop_
_publ_author_name
'Knorn, Matthias'
'Rawner, Thomas'
'Czerwieniec, Rafa\/l'
'Reiser, Oliver'

_publ_section_title
;
 [Copper(phenanthroline)(bisisonitrile)]+-Complexes for the
 Visible-Light-Mediated Atom Transfer Radical Addition and Allylation
 Reactions
;
_journal_issue 9
_journal_name_full 'ACS Catalysis'
_journal_page_first 5186
_journal_paper_doi 10.1021/acscatal.5b01071
_journal_volume 5
_journal_year 2015
_chemical_formula_moiety 'C34 H25 Cu N4 O3 P, B F4'
_chemical_formula_sum 'C34 H25 B Cu F4 N4 O3 P'
_chemical_formula_weight 718.90
_space_group_crystal_system monoclinic
_space_group_IT_number 14
_space_group_name_Hall '-P 2yn'
_space_group_name_H-M_alt 'P 1 21/n 1'
_atom_sites_solution_hydrogens geom
_audit_creation_date 2015-04-21
_audit_creation_method
;
Olex2 1.2-alpha
(compiled 2015.01.26 svn.r3150 for OlexSys, GUI svn.r4998)
;
_cell_angle_alpha 90
_cell_angle_beta 108.373(2)
_cell_angle_gamma 90
_cell_formula_units_Z 4
_cell_length_a 12.5021(3)
_cell_length_b 13.6073(3)
_cell_length_c 19.1227(4)
_cell_measurement_reflns_used 5677
_cell_measurement_temperature 123(1)
_cell_measurement_theta_max 26.7283
_cell_measurement_theta_min 3.2213
_cell_volume 3087.32(12)
_computing_molecular_graphics 'Olex2 (Dolomanov et al., 2009)'
_computing_publication_material 'Olex2 (Dolomanov et al., 2009)'
_computing_structure_refinement 'ShelXL (Sheldrick, 2008)'
_diffrn_ambient_temperature 123(1)
_diffrn_measured_fraction_theta_full 0.986
_diffrn_measured_fraction_theta_max 0.883
_diffrn_radiation_type MoK\a
_diffrn_radiation_wavelength 0.71073
_diffrn_reflns_av_R_equivalents 0.0181
_diffrn_reflns_av_unetI/netI 0.0292
_diffrn_reflns_Laue_measured_fraction_full 0.986
_diffrn_reflns_Laue_measured_fraction_max 0.883
_diffrn_reflns_limit_h_max 14
_diffrn_reflns_limit_h_min -15
_diffrn_reflns_limit_k_max 14
_diffrn_reflns_limit_k_min -16
_diffrn_reflns_limit_l_max 23
_diffrn_reflns_limit_l_min -24
_diffrn_reflns_number 10587
_diffrn_reflns_point_group_measured_fraction_full 0.986
_diffrn_reflns_point_group_measured_fraction_max 0.883
_diffrn_reflns_theta_full 25.242
_diffrn_reflns_theta_max 26.787
_diffrn_reflns_theta_min 3.263
_exptl_absorpt_coefficient_mu 0.827
_exptl_absorpt_correction_T_max 1.00000
_exptl_absorpt_correction_T_min 0.69332
_exptl_absorpt_correction_type multi-scan
_exptl_absorpt_process_details
;
CrysAlisPro, Agilent Technologies,
Version 1.171.36.21 (release 14-08-2012 CrysAlis171 .NET)
(compiled Sep 14 2012,17:21:16)
Empirical absorption correction using spherical harmonics,
 implemented in SCALE3 ABSPACK scaling algorithm.
;
_exptl_crystal_colour colourless
_exptl_crystal_density_diffrn 1.547
_exptl_crystal_description plate
_exptl_crystal_F_000 1464
_exptl_crystal_size_max 0.51
_exptl_crystal_size_mid 0.34
_exptl_crystal_size_min 0.14
_refine_diff_density_max 0.932
_refine_diff_density_min -0.424
_refine_diff_density_rms 0.057
_refine_ls_extinction_method none
_refine_ls_goodness_of_fit_ref 1.060
_refine_ls_hydrogen_treatment constr
_refine_ls_matrix_type full
_refine_ls_number_parameters 471
_refine_ls_number_reflns 5822
_refine_ls_number_restraints 0
_refine_ls_restrained_S_all 1.060
_refine_ls_R_factor_all 0.0437
_refine_ls_R_factor_gt 0.0360
_refine_ls_shift/su_max 0.000
_refine_ls_shift/su_mean 0.000
_refine_ls_structure_factor_coef Fsqd
_refine_ls_weighting_details 'w=1/[\s^2^(Fo^2^)+(0.0332P)^2^+3.2694P] where P=(Fo^2^+2Fc^2^)/3'
_refine_ls_weighting_scheme calc
_refine_ls_wR_factor_gt 0.0852
_refine_ls_wR_factor_ref 0.0894
_reflns_Friedel_coverage 0.000
_reflns_number_gt 5065
_reflns_number_total 5822
_reflns_threshold_expression 'I > 2\s(I)'
_cod_data_source_file cs5b01071_si_003.cif
_cod_data_source_block 2
_cod_database_code 4516671
_shelx_space_group_comment
;
The symmetry employed for this shelxl refinement is uniquely defined
by the following loop, which should always be used as a source of
symmetry information in preference to the above space-group names.
They are only intended as comments.
;
_olex2_refinement_description
;
1. Fixed Uiso
 At 1.2 times of:
  All C(H) groups
 At 1.5 times of:
  All C(H,H,H) groups
2. Others
 Fixed Sof: F1(0.5) F2(0.5) F3(0.5) F4(0.5) F5(0.5) F6(0.5) F7(0.5) F8(0.5)
3.a Aromatic/amide H refined with riding coordinates:
 C26(H26), C22(H22), C21(H21), C4(H4), C11(H11), C32(H32), C33(H33), C7(H7),
 C31(H31), C5(H5), C34(H34), C24(H24), C8(H8), C23(H23), C27(H27), C10(H10),
 C29(H29), C30(H30), C28(H28)
3.b Idealised Me refined as rotating group:
 C14(H14A,H14B,H14C), C13(H13A,H13B,H13C)
;
_shelx_shelxl_version_number 2014/7
_olex2_submission_special_instructions 'No special instructions were received'

loop_
_space_group_symop_operation_xyz
'x, y, z'
'-x+1/2, y+1/2, -z+1/2'
'-x, -y, -z'
'x-1/2, -y-1/2, z-1/2'

loop_
_atom_site_label
_atom_site_type_symbol
_atom_site_fract_x
_atom_site_fract_y
_atom_site_fract_z
_atom_site_U_iso_or_equiv
_atom_site_adp_type
_atom_site_occupancy
_atom_site_site_symmetry_order
_atom_site_calc_flag
_atom_site_refinement_flags_posn
_atom_site_refinement_flags_occupancy
_atom_site_disorder_assembly
_atom_site_disorder_group
Cu1 Cu 0.31263(2) 0.27279(2) 0.49904(2) 0.02234(9) Uani 1 1 d . . . .
P1 P 0.04496(5) -0.00564(5) 0.33216(3) 0.02234(14) Uani 1 1 d . . . .
O3 O 0.05591(13) 0.09748(12) 0.29662(8) 0.0236(4) Uani 1 1 d . . . .
O2 O -0.06360(14) -0.05459(13) 0.30582(10) 0.0312(4) Uani 1 1 d . . . .
O1 O 0.08152(13) 0.02612(11) 0.41709(8) 0.0199(3) Uani 1 1 d . . . .
N4 N 0.11276(16) 0.27520(14) 0.35967(10) 0.0220(4) Uani 1 1 d . . . .
N1 N 0.48160(15) 0.28848(14) 0.51591(10) 0.0213(4) Uani 1 1 d . . . .
N2 N 0.33454(15) 0.40651(14) 0.55143(10) 0.0206(4) Uani 1 1 d . . . .
N3 N 0.23518(15) 0.07830(14) 0.54394(10) 0.0205(4) Uani 1 1 d . . . .
C26 C 0.1481(3) -0.16658(19) 0.29899(13) 0.0341(6) Uani 1 1 d . . . .
H26 H 0.0783 -0.1969 0.2893 0.041 Uiso 1 1 calc R . . .
C16 C 0.18528(18) -0.01381(16) 0.54012(12) 0.0182(5) Uani 1 1 d . . . .
C22 C -0.1756(2) 0.32582(19) 0.24250(13) 0.0278(5) Uani 1 1 d . . . .
H22 H -0.2261 0.3779 0.2294 0.033 Uiso 1 1 calc R . . .
C18 C -0.02651(19) 0.17023(17) 0.27958(12) 0.0201(5) Uani 1 1 d . . . .
C19 C 0.00538(19) 0.26256(17) 0.30936(12) 0.0202(5) Uani 1 1 d . . . .
C21 C -0.0684(2) 0.34109(18) 0.29103(13) 0.0248(5) Uani 1 1 d . . . .
H21 H -0.0464 0.4030 0.3109 0.030 Uiso 1 1 calc R . . .
C4 C 0.2914(2) 0.55425(19) 0.60423(14) 0.0322(6) Uani 1 1 d . . . .
H4 H 0.2375 0.5940 0.6143 0.039 Uiso 1 1 calc R . . .
C15 C 0.27113(19) 0.15498(18) 0.53755(12) 0.0230(5) Uani 1 1 d . . . .
C1 C 0.52315(18) 0.37120(18) 0.55455(12) 0.0208(5) Uani 1 1 d . . . .
C20 C 0.1989(2) 0.28011(17) 0.40509(13) 0.0245(5) Uani 1 1 d . . . .
C11 C 0.6678(2) 0.2484(2) 0.51808(14) 0.0311(6) Uani 1 1 d . . . .
H11 H 0.7158 0.2047 0.5053 0.037 Uiso 1 1 calc R . . .
C32 C 0.0861(2) -0.19568(18) 0.52844(14) 0.0254(5) Uani 1 1 d . . . .
H32 H 0.0528 -0.2574 0.5249 0.030 Uiso 1 1 calc R . . .
C17 C 0.10578(18) -0.04193(16) 0.47378(12) 0.0182(5) Uani 1 1 d . . . .
C12 C 0.5521(2) 0.22810(18) 0.49743(13) 0.0261(5) Uani 1 1 d . . . .
C25 C 0.1630(2) -0.07001(19) 0.32171(13) 0.0281(5) Uani 1 1 d . . . .
C33 C 0.1650(2) -0.16765(18) 0.59368(13) 0.0242(5) Uani 1 1 d . . . .
H33 H 0.1849 -0.2107 0.6335 0.029 Uiso 1 1 calc R . . .
C7 C 0.6003(2) 0.5466(2) 0.63086(13) 0.0323(6) Uani 1 1 d . . . .
H7 H 0.6261 0.6051 0.6556 0.039 Uiso 1 1 calc R . . .
C2 C 0.44455(19) 0.43505(17) 0.57295(12) 0.0207(5) Uani 1 1 d . . . .
C9 C 0.63807(19) 0.39679(19) 0.57592(12) 0.0253(5) Uani 1 1 d . . . .
C3 C 0.2586(2) 0.46508(19) 0.56561(13) 0.0273(5) Uani 1 1 d . . . .
C31 C 0.05554(19) -0.13332(17) 0.46808(13) 0.0220(5) Uani 1 1 d . . . .
H31 H 0.0019 -0.1527 0.4243 0.026 Uiso 1 1 calc R . . .
C5 C 0.4019(2) 0.58226(19) 0.62682(13) 0.0327(6) Uani 1 1 d . . . .
H5 H 0.4234 0.6406 0.6528 0.039 Uiso 1 1 calc R . . .
C34 C 0.21486(19) -0.07606(18) 0.60040(13) 0.0228(5) Uani 1 1 d . . . .
H34 H 0.2673 -0.0566 0.6446 0.027 Uiso 1 1 calc R . . .
C24 C -0.1332(2) 0.15528(18) 0.23172(12) 0.0258(5) Uani 1 1 d . . . .
H24 H -0.1552 0.0934 0.2118 0.031 Uiso 1 1 calc R . . .
C14 C 0.1384(2) 0.4332(2) 0.53874(16) 0.0391(7) Uani 1 1 d . . . .
H14A H 0.1341 0.3637 0.5459 0.059 Uiso 1 1 calc GR . . .
H14B H 0.1070 0.4482 0.4873 0.059 Uiso 1 1 calc GR . . .
H14C H 0.0968 0.4672 0.5657 0.059 Uiso 1 1 calc GR . . .
C8 C 0.6743(2) 0.4858(2) 0.61464(13) 0.0322(6) Uani 1 1 d . . . .
H8 H 0.7502 0.5025 0.6291 0.039 Uiso 1 1 calc R . . .
C23 C -0.2076(2) 0.23375(19) 0.21356(13) 0.0292(6) Uani 1 1 d . . . .
H23 H -0.2800 0.2241 0.1814 0.035 Uiso 1 1 calc R . . .
C27 C 0.2403(4) -0.2179(2) 0.29078(16) 0.0528(10) Uani 1 1 d . . . .
H27 H 0.2322 -0.2830 0.2754 0.063 Uiso 1 1 calc R . . .
C10 C 0.7107(2) 0.3308(2) 0.55654(13) 0.0300(6) Uani 1 1 d . . . .
H10 H 0.7876 0.3437 0.5700 0.036 Uiso 1 1 calc R . . .
C6 C 0.4828(2) 0.52295(18) 0.61073(12) 0.0262(5) Uani 1 1 d . . . .
C29 C 0.3555(3) -0.0758(3) 0.3271(2) 0.0575(9) Uani 1 1 d . . . .
H29 H 0.4251 -0.0453 0.3364 0.069 Uiso 1 1 calc R . . .
C30 C 0.2659(2) -0.0238(2) 0.33527(17) 0.0433(7) Uani 1 1 d . . . .
H30 H 0.2744 0.0417 0.3497 0.052 Uiso 1 1 calc R . . .
C28 C 0.3433(3) -0.1718(3) 0.30556(18) 0.0558(10) Uani 1 1 d . . . .
H28 H 0.4048 -0.2064 0.3008 0.067 Uiso 1 1 calc R . . .
C13 C 0.5048(2) 0.1391(2) 0.45359(16) 0.0387(7) Uani 1 1 d . . . .
H13A H 0.4750 0.1563 0.4024 0.058 Uiso 1 1 calc GR . . .
H13B H 0.4456 0.1126 0.4700 0.058 Uiso 1 1 calc GR . . .
H13C H 0.5631 0.0908 0.4601 0.058 Uiso 1 1 calc GR . . .
B1 B 0.5240(3) 0.1110(3) 0.2010(3) 0.0557(11) Uani 1 1 d . . . .
F1 F 0.6285(14) 0.0604(13) 0.2134(11) 0.052(4) Uani 0.5 1 d . P A 1
F2 F 0.5127(11) 0.1806(9) 0.1507(5) 0.044(3) Uani 0.5 1 d . P A 1
F3 F 0.4457(3) 0.0391(4) 0.1465(3) 0.0559(13) Uani 0.5 1 d . P A 1
F4 F 0.4827(8) 0.1253(4) 0.2511(4) 0.093(2) Uani 0.5 1 d . P A 1
F5 F 0.6222(14) 0.0631(13) 0.2195(10) 0.047(4) Uani 0.5 1 d . P A 2
F6 F 0.5181(12) 0.1878(10) 0.1518(7) 0.053(4) Uani 0.5 1 d . P A 2
F7 F 0.4394(4) 0.0562(5) 0.1985(5) 0.101(3) Uani 0.5 1 d . P A 2
F8 F 0.5494(5) 0.1732(5) 0.2729(3) 0.0822(18) Uani 0.5 1 d . P A 2

loop_
_atom_site_aniso_label
_atom_site_aniso_U_11
_atom_site_aniso_U_22
_atom_site_aniso_U_33
_atom_site_aniso_U_23
_atom_site_aniso_U_13
_atom_site_aniso_U_12
Cu1 0.01847(15) 0.02187(16) 0.02395(16) -0.00069(12) 0.00278(11) -0.00507(11)
P1 0.0246(3) 0.0208(3) 0.0194(3) -0.0010(2) 0.0039(2) -0.0002(2)
O3 0.0270(9) 0.0210(9) 0.0208(8) 0.0015(7) 0.0046(7) 0.0006(7)
O2 0.0299(9) 0.0265(9) 0.0295(10) 0.0004(8) -0.0016(7) -0.0053(7)
O1 0.0233(8) 0.0173(8) 0.0180(8) 0.0006(6) 0.0049(6) 0.0010(6)
N4 0.0229(10) 0.0201(10) 0.0212(10) 0.0002(8) 0.0045(8) -0.0037(8)
N1 0.0199(9) 0.0218(10) 0.0208(10) 0.0030(8) 0.0045(8) -0.0011(8)
N2 0.0226(10) 0.0207(10) 0.0167(9) 0.0033(8) 0.0037(8) 0.0021(8)
N3 0.0198(9) 0.0229(11) 0.0176(10) -0.0017(8) 0.0041(8) -0.0015(8)
C26 0.0582(18) 0.0258(13) 0.0187(13) 0.0051(11) 0.0127(12) 0.0086(12)
C16 0.0172(10) 0.0184(11) 0.0212(12) -0.0022(9) 0.0091(9) -0.0002(9)
C22 0.0282(13) 0.0287(13) 0.0246(13) 0.0060(11) 0.0057(10) 0.0031(11)
C18 0.0261(12) 0.0189(11) 0.0145(11) 0.0028(9) 0.0051(9) -0.0006(9)
C19 0.0210(11) 0.0239(12) 0.0143(11) 0.0002(9) 0.0036(9) -0.0056(9)
C21 0.0294(12) 0.0204(12) 0.0245(13) 0.0003(10) 0.0081(10) -0.0026(10)
C4 0.0444(16) 0.0276(14) 0.0246(13) 0.0051(11) 0.0107(11) 0.0137(12)
C15 0.0209(11) 0.0279(13) 0.0180(12) -0.0001(10) 0.0030(9) -0.0015(10)
C1 0.0195(11) 0.0265(12) 0.0138(11) 0.0069(9) 0.0017(9) -0.0021(9)
C20 0.0267(13) 0.0206(12) 0.0262(13) 0.0008(10) 0.0084(11) -0.0048(10)
C11 0.0238(12) 0.0422(16) 0.0287(14) 0.0068(12) 0.0103(10) 0.0072(11)
C32 0.0288(13) 0.0186(12) 0.0333(14) 0.0026(10) 0.0164(11) -0.0010(10)
C17 0.0172(10) 0.0187(11) 0.0205(11) 0.0018(9) 0.0085(9) 0.0033(9)
C12 0.0265(12) 0.0280(13) 0.0240(12) 0.0052(11) 0.0083(10) 0.0028(10)
C25 0.0388(14) 0.0270(13) 0.0193(12) 0.0012(10) 0.0101(10) 0.0064(11)
C33 0.0283(12) 0.0236(12) 0.0238(12) 0.0061(10) 0.0126(10) 0.0045(10)
C7 0.0430(15) 0.0313(14) 0.0167(12) -0.0019(11) 0.0009(11) -0.0205(12)
C2 0.0239(12) 0.0217(12) 0.0130(11) 0.0036(9) 0.0009(9) -0.0043(9)
C9 0.0226(12) 0.0340(14) 0.0157(11) 0.0074(10) 0.0008(9) -0.0076(10)
C3 0.0314(13) 0.0301(13) 0.0194(12) 0.0062(10) 0.0065(10) 0.0072(11)
C31 0.0194(11) 0.0225(12) 0.0245(12) -0.0030(10) 0.0074(9) -0.0011(9)
C5 0.0537(17) 0.0215(13) 0.0200(13) 0.0012(11) 0.0076(12) -0.0009(12)
C34 0.0229(11) 0.0258(12) 0.0203(12) -0.0012(10) 0.0076(9) 0.0021(10)
C24 0.0325(13) 0.0233(12) 0.0167(12) -0.0015(10) 0.0010(10) -0.0065(10)
C14 0.0246(13) 0.0500(18) 0.0421(16) 0.0020(14) 0.0099(12) 0.0108(12)
C8 0.0282(13) 0.0434(16) 0.0202(13) 0.0034(12) 0.0011(10) -0.0158(12)
C23 0.0250(12) 0.0351(14) 0.0209(12) 0.0049(11) -0.0020(10) -0.0045(11)
C27 0.103(3) 0.0363(17) 0.0269(15) 0.0120(13) 0.0320(17) 0.0306(19)
C10 0.0165(11) 0.0484(17) 0.0241(13) 0.0118(12) 0.0047(10) -0.0007(11)
C6 0.0395(14) 0.0222(12) 0.0145(11) 0.0040(10) 0.0052(10) -0.0051(11)
C29 0.0480(19) 0.072(3) 0.063(2) 0.0108(19) 0.0324(17) 0.0191(18)
C30 0.0396(16) 0.0453(18) 0.0499(18) -0.0016(15) 0.0213(14) 0.0047(14)
C28 0.071(2) 0.070(2) 0.0430(18) 0.0226(17) 0.0415(17) 0.044(2)
C13 0.0380(15) 0.0323(15) 0.0495(18) -0.0088(13) 0.0190(13) 0.0022(12)
B1 0.044(2) 0.036(2) 0.090(3) 0.025(2) 0.025(2) 0.0129(18)
F1 0.020(5) 0.030(6) 0.096(9) 0.025(5) 0.006(5) 0.007(4)
F2 0.050(6) 0.050(6) 0.026(4) 0.004(4) 0.004(3) 0.029(4)
F3 0.0187(18) 0.039(2) 0.093(4) 0.008(3) -0.006(2) 0.0032(15)
F4 0.168(7) 0.058(4) 0.080(5) 0.022(3) 0.076(5) 0.023(4)
F5 0.038(8) 0.029(5) 0.053(5) 0.000(4) -0.017(5) -0.009(5)
F6 0.046(6) 0.029(4) 0.085(7) 0.025(4) 0.021(5) 0.003(4)
F7 0.031(2) 0.064(4) 0.202(8) 0.052(5) 0.029(4) 0.004(2)
F8 0.110(5) 0.086(4) 0.040(3) 0.013(3) 0.009(3) 0.056(3)

loop_
_atom_type_symbol
_atom_type_description
_atom_type_scat_dispersion_real
_atom_type_scat_dispersion_imag
_atom_type_scat_source
C C 0.0033 0.0016 'International Tables Vol C Tables 4.2.6.8 and 6.1.1.4'
H H 0.0000 0.0000 'International Tables Vol C Tables 4.2.6.8 and 6.1.1.4'
B B 0.0013 0.0007 'International Tables Vol C Tables 4.2.6.8 and 6.1.1.4'
Cu Cu 0.3201 1.2651 'International Tables Vol C Tables 4.2.6.8 and 6.1.1.4'
F F 0.0171 0.0103 'International Tables Vol C Tables 4.2.6.8 and 6.1.1.4'
N N 0.0061 0.0033 'International Tables Vol C Tables 4.2.6.8 and 6.1.1.4'
O O 0.0106 0.0060 'International Tables Vol C Tables 4.2.6.8 and 6.1.1.4'
P P 0.1023 0.0942 'International Tables Vol C Tables 4.2.6.8 and 6.1.1.4'

loop_
_geom_angle_atom_site_label_1
_geom_angle_atom_site_label_2
_geom_angle_atom_site_label_3
_geom_angle
N1 Cu1 N2 81.85(8)
C15 Cu1 N1 114.89(9)
C15 Cu1 N2 124.64(9)
C15 Cu1 C20 101.23(10)
C20 Cu1 N1 124.66(9)
C20 Cu1 N2 110.97(9)
O3 P1 O1 99.23(8)
O3 P1 C25 101.59(11)
O2 P1 O3 117.09(10)
O2 P1 O1 114.35(10)
O2 P1 C25 116.91(12)
O1 P1 C25 105.35(10)
C18 O3 P1 124.96(14)
C17 O1 P1 122.38(14)
C20 N4 C19 174.2(2)
C1 N1 Cu1 111.82(15)
C12 N1 Cu1 129.13(17)
C12 N1 C1 119.0(2)
C2 N2 Cu1 111.52(15)
C3 N2 Cu1 129.49(17)
C3 N2 C2 119.0(2)
C15 N3 C16 171.4(2)
C25 C26 C27 118.5(3)
N3 C16 C17 118.3(2)
C34 C16 N3 120.7(2)
C34 C16 C17 121.1(2)
C23 C22 C21 120.2(2)
C19 C18 O3 116.94(19)
C24 C18 O3 122.8(2)
C24 C18 C19 120.1(2)
C18 C19 N4 119.0(2)
C21 C19 N4 120.0(2)
C21 C19 C18 120.9(2)
C19 C21 C22 118.8(2)
C5 C4 C3 120.2(2)
N3 C15 Cu1 164.2(2)
N1 C1 C2 117.47(19)
N1 C1 C9 122.9(2)
C9 C1 C2 119.6(2)
N4 C20 Cu1 161.3(2)
C10 C11 C12 120.8(2)
C33 C32 C31 121.0(2)
O1 C17 C16 116.47(19)
C31 C17 O1 123.9(2)
C31 C17 C16 119.6(2)
N1 C12 C11 121.0(2)
N1 C12 C13 118.2(2)
C11 C12 C13 120.8(2)
C26 C25 P1 118.0(2)
C26 C25 C30 121.2(3)
C30 C25 P1 120.7(2)
C32 C33 C34 120.5(2)
C8 C7 C6 121.3(2)
N2 C2 C1 117.2(2)
N2 C2 C6 123.2(2)
C6 C2 C1 119.6(2)
C1 C9 C8 119.4(2)
C10 C9 C1 116.7(2)
C10 C9 C8 123.8(2)
N2 C3 C4 120.9(2)
N2 C3 C14 117.5(2)
C4 C3 C14 121.6(2)
C17 C31 C32 119.1(2)
C4 C5 C6 119.9(2)
C33 C34 C16 118.7(2)
C18 C24 C23 119.1(2)
C7 C8 C9 121.1(2)
C22 C23 C24 120.9(2)
C28 C27 C26 120.0(3)
C11 C10 C9 119.6(2)
C2 C6 C7 119.0(2)
C2 C6 C5 116.9(2)
C5 C6 C7 124.1(2)
C28 C29 C30 120.6(3)
C29 C30 C25 119.3(3)
C29 C28 C27 120.4(3)
F1 B1 F3 99.2(7)
F2 B1 F1 110.3(11)
F2 B1 F3 93.6(6)
F4 B1 F1 122.1(10)
F4 B1 F2 118.3(6)
F4 B1 F3 107.0(5)
F5 B1 F6 113.2(12)
F5 B1 F8 96.7(7)
F6 B1 F8 98.1(6)
F7 B1 F5 113.8(9)
F7 B1 F6 122.9(7)
F7 B1 F8 106.6(6)

loop_
_geom_bond_atom_site_label_1
_geom_bond_atom_site_label_2
_geom_bond_distance
Cu1 N1 2.0452(19)
Cu1 N2 2.0534(19)
Cu1 C15 1.903(2)
Cu1 C20 1.910(2)
P1 O3 1.5838(17)
P1 O2 1.4520(18)
P1 O1 1.6018(16)
P1 C25 1.781(3)
O3 C18 1.392(3)
O1 C17 1.385(3)
N4 C19 1.394(3)
N4 C20 1.153(3)
N1 C1 1.357(3)
N1 C12 1.332(3)
N2 C2 1.362(3)
N2 C3 1.331(3)
N3 C16 1.392(3)
N3 C15 1.158(3)
C26 C25 1.378(4)
C26 C27 1.398(4)
C16 C17 1.396(3)
C16 C34 1.384(3)
C22 C21 1.384(3)
C22 C23 1.377(4)
C18 C19 1.385(3)
C18 C24 1.375(3)
C19 C21 1.383(3)
C4 C3 1.412(4)
C4 C5 1.365(4)
C1 C2 1.436(3)
C1 C9 1.408(3)
C11 C12 1.401(3)
C11 C10 1.356(4)
C32 C33 1.378(3)
C32 C31 1.386(3)
C17 C31 1.382(3)
C12 C13 1.486(4)
C25 C30 1.381(4)
C33 C34 1.381(3)
C7 C8 1.347(4)
C7 C6 1.434(4)
C2 C6 1.401(3)
C9 C8 1.418(4)
C9 C10 1.407(4)
C3 C14 1.491(4)
C5 C6 1.402(4)
C24 C23 1.386(4)
C27 C28 1.379(5)
C29 C30 1.375(4)
C29 C28 1.363(5)
B1 F1 1.429(18)
B1 F2 1.326(12)
B1 F3 1.536(7)
B1 F4 1.238(7)
B1 F5 1.335(19)
B1 F6 1.393(13)
B1 F7 1.283(6)
B1 F8 1.559(8)
